data_7012149
loop_
_publ_author_name
'Alexander J. Blake'
'Francesco A. Devillanova'
'Alessandra Garau'
'Andrew Harrison'
'Francesco Isaia'
'Vito Lippolis'
'Satish K. Tiwary'
'Martin Schr\"oder'
'Gaetano Verani'
'Gavin Whittaker'

_publ_section_title
;
 [Ni(L)(MeCN)][BF4]2&#x00A0;{L =
 2,5,8-trithia[9],(2,9)-1,10-phenanthrolinophane} as a building block
 for the synthesis of binuclear nickel(II) complexes: X-ray crystal
 structure and magnetochemistry of a singly F-bridged nickel(II) dimer
;
_journal_issue 23
_journal_name_full 'J. Chem. Soc., Dalton Trans.'
_journal_page_first 4389
_journal_page_last 4394
_journal_paper_doi 10.1039/b207934h
_journal_year 2002
_chemical_formula_moiety 'C36 H36 F N4 Ni2 S6 3+, 3(B F4 -), C2 H3 N, H2 O'
_chemical_formula_sum 'C38 H41 B3 F13 N5 Ni2 O S6'
_chemical_formula_weight 1172.96
_chemical_name_systematic
;
?
;
_space_group_IT_number 2
_symmetry_cell_setting triclinic
_symmetry_space_group_name_Hall '-P 1'
_symmetry_space_group_name_H-M 'P -1'
_atom_sites_solution_hydrogens 'initially placed geometrically'
_atom_sites_solution_primary 'direct and difference fourier methods'
_atom_sites_solution_secondary difmap
_audit_creation_method SHELXL-97
_cell_angle_alpha 96.16(2)
_cell_angle_beta 97.46(2)
_cell_angle_gamma 107.63(2)
_cell_formula_units_Z 2
_cell_length_a 12.471(5)
_cell_length_b 12.777(3)
_cell_length_c 15.590(2)
_cell_measurement_reflns_used 50
_cell_measurement_temperature 210(2)
_cell_measurement_theta_max 14.4
_cell_measurement_theta_min 10
_cell_volume 2319.0(12)
_computing_structure_refinement 'SHELXL-97 (Sheldrick, 1997)'
_computing_structure_solution 'SHELXS-97 (Sheldrick, 1990)'
_diffrn_ambient_temperature 210(2)
_diffrn_measured_fraction_theta_full 0.997
_diffrn_measured_fraction_theta_max 0.997
_diffrn_measurement_device_type 'Stoe Stadi-4 four circle'
_diffrn_measurement_method omega-theta
_diffrn_radiation_monochromator graphite
_diffrn_radiation_source 'fine-focus sealed tube'
_diffrn_radiation_type MoK\a
_diffrn_radiation_wavelength 0.71073
_diffrn_reflns_av_R_equivalents 0.0698
_diffrn_reflns_av_sigmaI/netI 0.0679
_diffrn_reflns_limit_h_max 13
_diffrn_reflns_limit_h_min -13
_diffrn_reflns_limit_k_max 13
_diffrn_reflns_limit_k_min -13
_diffrn_reflns_limit_l_max 16
_diffrn_reflns_limit_l_min -11
_diffrn_reflns_number 6430
_diffrn_reflns_theta_full 22.52
_diffrn_reflns_theta_max 22.52
_diffrn_reflns_theta_min 2.67
_exptl_absorpt_coefficient_mu 1.174
_exptl_absorpt_correction_T_max 0.816
_exptl_absorpt_correction_T_min 0.696
_exptl_absorpt_correction_type psi-scan
_exptl_absorpt_process_details 'X-RED (Stoe, 1997)'
_exptl_crystal_colour purple
_exptl_crystal_density_diffrn 1.680
_exptl_crystal_density_method 'not measured'
_exptl_crystal_description block
_exptl_crystal_F_000 1192
_exptl_crystal_size_max 0.35
_exptl_crystal_size_mid 0.19
_exptl_crystal_size_min 0.16
_refine_diff_density_max 0.838
_refine_diff_density_min -0.609
_refine_diff_density_rms 0.110
_refine_ls_extinction_method none
_refine_ls_goodness_of_fit_ref 1.039
_refine_ls_hydrogen_treatment 'riding model'
_refine_ls_matrix_type full
_refine_ls_number_parameters 607
_refine_ls_number_reflns 6061
_refine_ls_number_restraints 366
_refine_ls_restrained_S_all 1.106
_refine_ls_R_factor_all 0.1053
_refine_ls_R_factor_gt 0.0688
_refine_ls_shift/su_max 0.014
_refine_ls_shift/su_mean 0.000
_refine_ls_structure_factor_coef Fsqd
_refine_ls_weighting_details 'calc w=1/[\s^2^(Fo^2^)+(0.0671P)^2^+14.8243P] where P=(Fo^2^+2Fc^2^)/3'
_refine_ls_weighting_scheme calc
_refine_ls_wR_factor_gt 0.1512
_refine_ls_wR_factor_ref 0.1794
_reflns_number_gt 4261
_reflns_number_total 6061
_reflns_threshold_expression >2sigma(I)
_cod_data_source_file b207934h.txt
_cod_data_source_block NISPNF
_cod_depositor_comments
;
The following automatic conversions were performed:
'_atom_site_symetry_multiplicity' tag replaced with
'_atom_site_symmetry_multiplicity'.

Automatic conversion script
Id: cif_correct_tags 1440 2010-10-19 06:21:57Z saulius 

The following automatic conversions were performed:
'_symmetry_cell_setting' value 'Triclinic' changed to 'triclinic'
according to '/home/saulius/struct/CIF-dictionaries/cif_core.dic'
dictionary named 'cif_core.dic' version 2.4.1 from 2010-06-29.

Automatic conversion script
Id: cif_fix_enum 1527 2010-12-29 10:47:43Z saulius 

The following automatic conversions were performed:

'_exptl_absorpt_correction_type' tag value 'psi-scans' was replaced
with 'psi-scan' value.

Automatic conversion script
Id: cif_fix_values 1646 2011-03-28 12:23:43Z adriana 
;
_cod_original_cell_volume 2319.0(11)
_cod_original_sg_symbol_H-M P-1
_cod_database_code 7012149

loop_
_symmetry_equiv_pos_as_xyz
'x, y, z'
'-x, -y, -z'

loop_
_atom_site_label
_atom_site_type_symbol
_atom_site_fract_x
_atom_site_fract_y
_atom_site_fract_z
_atom_site_U_iso_or_equiv
_atom_site_adp_type
_atom_site_occupancy
_atom_site_symmetry_multiplicity
_atom_site_calc_flag
_atom_site_refinement_flags
_atom_site_disorder_assembly
_atom_site_disorder_group
Ni Ni 0.22114(4) 0.20990(4) 0.07692(3) 0.02644(15) Uani 1 1 d . . .
S1 S 0.28238(10) 0.07380(9) 0.14962(7) 0.0369(3) Uani 1 1 d . . .
S3 S 0.29239(9) 0.15099(9) -0.04831(7) 0.0322(3) Uani 1 1 d . . .
S2 S 0.03200(9) 0.14078(9) -0.01590(7) 0.0344(3) Uani 1 1 d . . .
N2 N 0.2161(3) 0.3540(3) 0.0356(2) 0.0287(10) Uani 1 1 d . . .
N1 N 0.3804(3) 0.3075(3) 0.1313(2) 0.0312(10) Uani 1 1 d . . .
C13 C 0.1274(4) 0.3691(4) -0.0101(3) 0.0361(13) Uani 1 1 d . . .
C12 C 0.1378(4) 0.4726(4) -0.0388(3) 0.0495(15) Uani 1 1 d . . .
H12A H 0.0752 0.4836 -0.0726 0.059 Uiso 1 1 calc R . .
C11 C 0.2402(4) 0.5564(4) -0.0166(3) 0.0488(16) Uani 1 1 d . . .
H11A H 0.2473 0.6250 -0.0358 0.059 Uiso 1 1 calc R . .
C8 C 0.3332(4) 0.5425(4) 0.0333(3) 0.0390(14) Uani 1 1 d . . .
C7 C 0.3180(3) 0.4370(4) 0.0584(3) 0.0341(13) Uani 1 1 d . . .
C9 C 0.4434(4) 0.6243(4) 0.0639(3) 0.0560(16) Uani 1 1 d . . .
H9A H 0.4577 0.6961 0.0492 0.067 Uiso 1 1 calc R . .
C10 C 0.5271(5) 0.5994(4) 0.1136(3) 0.0564(18) Uani 1 1 d . . .
H10A H 0.5982 0.6549 0.1327 0.068 Uiso 1 1 calc R . .
C5 C 0.5115(4) 0.4933(4) 0.1377(3) 0.0373(14) Uani 1 1 d . . .
C6 C 0.4062(3) 0.4128(4) 0.1112(3) 0.0342(13) Uani 1 1 d . . .
C4 C 0.5942(4) 0.4628(4) 0.1903(3) 0.0475(16) Uani 1 1 d . . .
H4A H 0.6672 0.5145 0.2110 0.057 Uiso 1 1 calc R . .
C3 C 0.5677(4) 0.3569(4) 0.2115(3) 0.0446(15) Uani 1 1 d . . .
H3A H 0.6224 0.3360 0.2467 0.053 Uiso 1 1 calc R . .
C2 C 0.4582(3) 0.2803(4) 0.1799(3) 0.0376(13) Uani 1 1 d . . .
C1 C 0.4250(4) 0.1652(4) 0.2017(3) 0.0442(15) Uani 1 1 d . . .
H1A H 0.4297 0.1702 0.2654 0.053 Uiso 1 1 calc R . .
H1B H 0.4810 0.1306 0.1852 0.053 Uiso 1 1 calc R . .
C18 C 0.3142(4) -0.0061(4) 0.0584(3) 0.0415(14) Uani 1 1 d . . .
H18A H 0.3654 -0.0452 0.0816 0.050 Uiso 1 1 calc R . .
H18B H 0.2431 -0.0625 0.0279 0.050 Uiso 1 1 calc R . .
C17 C 0.3687(4) 0.0626(4) -0.0071(3) 0.0395(14) Uani 1 1 d . . .
H17A H 0.3754 0.0123 -0.0567 0.047 Uiso 1 1 calc R . .
H17B H 0.4462 0.1091 0.0205 0.047 Uiso 1 1 calc R . .
C16 C 0.1639(4) 0.0545(4) -0.1151(3) 0.0379(14) Uani 1 1 d . . .
H16A H 0.1792 0.0332 -0.1735 0.045 Uiso 1 1 calc R . .
H16B H 0.1385 -0.0129 -0.0884 0.045 Uiso 1 1 calc R . .
C15 C 0.0719(4) 0.1093(4) -0.1227(3) 0.0471(16) Uani 1 1 d . . .
H15A H 0.0043 0.0598 -0.1631 0.057 Uiso 1 1 calc R . .
H15B H 0.0994 0.1783 -0.1470 0.057 Uiso 1 1 calc R . .
C14 C 0.0145(3) 0.2759(4) -0.0250(3) 0.0380(13) Uani 1 1 d . . .
H14A H -0.0272 0.2731 -0.0834 0.046 Uiso 1 1 calc R . .
H14B H -0.0314 0.2918 0.0180 0.046 Uiso 1 1 calc R . .
F F 0.15521(19) 0.24617(19) 0.17961(15) 0.0362(7) Uani 1 1 d U . .
Ni' Ni 0.14079(4) 0.31415(4) 0.29546(3) 0.02728(15) Uani 1 1 d . . .
S1' S 0.01678(10) 0.12993(10) 0.30624(8) 0.0393(4) Uani 1 1 d . . .
S3' S 0.08356(10) 0.38020(10) 0.42706(7) 0.0388(3) Uani 1 1 d . . .
S2' S 0.04933(9) 0.43658(9) 0.22388(7) 0.0353(3) Uani 1 1 d . . .
N2' N 0.2813(3) 0.4502(3) 0.3047(2) 0.0253(9) Uani 1 1 d . . .
N1' N 0.2592(3) 0.2583(3) 0.3611(2) 0.0329(11) Uani 1 1 d . . .
C13' C 0.2854(3) 0.5434(3) 0.2742(3) 0.0299(12) Uani 1 1 d . . .
C12' C 0.3893(4) 0.6322(4) 0.2887(3) 0.0420(15) Uani 1 1 d . . .
H12B H 0.3917 0.6990 0.2678 0.050 Uiso 1 1 calc R . .
C11' C 0.4865(4) 0.6215(4) 0.3332(3) 0.0378(14) Uani 1 1 d . . .
H11B H 0.5557 0.6805 0.3422 0.045 Uiso 1 1 calc R . .
C8' C 0.4826(3) 0.5232(4) 0.3649(3) 0.0318(13) Uani 1 1 d . . .
C7' C 0.3780(3) 0.4394(3) 0.3493(3) 0.0299(12) Uani 1 1 d . . .
C9' C 0.5789(4) 0.5004(4) 0.4119(3) 0.0387(14) Uani 1 1 d . . .
H9B H 0.6509 0.5557 0.4237 0.046 Uiso 1 1 calc R . .
C10' C 0.5675(4) 0.4016(4) 0.4390(3) 0.0411(14) Uani 1 1 d . . .
H10B H 0.6321 0.3891 0.4686 0.049 Uiso 1 1 calc R . .
C5' C 0.4608(3) 0.3159(4) 0.4242(3) 0.0353(13) Uani 1 1 d . . .
C6' C 0.3648(3) 0.3338(4) 0.3789(3) 0.0309(12) Uani 1 1 d . . .
C4' C 0.4410(4) 0.2101(4) 0.4504(3) 0.0431(14) Uani 1 1 d . . .
H4B H 0.5013 0.1925 0.4817 0.052 Uiso 1 1 calc R . .
C3' C 0.3345(4) 0.1336(4) 0.4302(3) 0.0401(14) Uani 1 1 d . . .
H3B H 0.3219 0.0628 0.4468 0.048 Uiso 1 1 calc R . .
C2' C 0.2434(4) 0.1599(3) 0.3848(3) 0.0379(14) Uani 1 1 d . . .
C1' C 0.1244(4) 0.0758(4) 0.3585(3) 0.0450(15) Uani 1 1 d . . .
H1C H 0.0995 0.0470 0.4109 0.054 Uiso 1 1 calc R . .
H1D H 0.1283 0.0132 0.3182 0.054 Uiso 1 1 calc R . .
C18' C -0.0546(4) 0.1577(4) 0.3954(3) 0.0530(17) Uani 1 1 d . . .
H18C H -0.1225 0.1755 0.3716 0.064 Uiso 1 1 calc R . .
H18D H -0.0805 0.0899 0.4214 0.064 Uiso 1 1 calc R . .
C17' C 0.0170(4) 0.2510(5) 0.4667(3) 0.0544(18) Uani 1 1 d . . .
H17C H 0.0770 0.2276 0.4982 0.065 Uiso 1 1 calc R . .
H17D H -0.0312 0.2649 0.5085 0.065 Uiso 1 1 calc R . .
C16' C -0.0388(4) 0.4149(4) 0.3772(3) 0.0470(15) Uani 1 1 d . . .
H16C H -0.0972 0.3474 0.3449 0.056 Uiso 1 1 calc R . .
H16D H -0.0719 0.4468 0.4229 0.056 Uiso 1 1 calc R . .
C15' C -0.0025(4) 0.4965(4) 0.3163(3) 0.0485(16) Uani 1 1 d . . .
H15C H 0.0583 0.5625 0.3485 0.058 Uiso 1 1 calc R . .
H15D H -0.0673 0.5199 0.2939 0.058 Uiso 1 1 calc R . .
C14' C 0.1784(4) 0.5483(4) 0.2202(3) 0.0385(14) Uani 1 1 d . . .
H14C H 0.1896 0.5479 0.1591 0.046 Uiso 1 1 calc R . .
H14D H 0.1673 0.6190 0.2402 0.046 Uiso 1 1 calc R . .
B1 B 0.8144(3) 0.7721(4) 0.3269(3) 0.063(2) Uani 1 1 d D . .
F1 F 0.9119(3) 0.8572(3) 0.3448(3) 0.1314(18) Uani 1 1 d DU A .
F2 F 0.8284(6) 0.6702(4) 0.3310(5) 0.104(3) Uiso 0.50 1 d PD A 1
F3 F 0.7603(4) 0.7858(5) 0.4004(3) 0.0703(18) Uiso 0.50 1 d PD A 1
F4 F 0.7444(5) 0.7649(5) 0.2518(4) 0.083(2) Uiso 0.50 1 d PD A 1
F2' F 0.8423(6) 0.6887(5) 0.2793(5) 0.149(4) Uiso 0.50 1 d PD A 2
F3' F 0.7671(5) 0.7301(6) 0.3934(4) 0.099(3) Uiso 0.50 1 d PD A 2
F4' F 0.7365(5) 0.8027(5) 0.2706(4) 0.085(2) Uiso 0.50 1 d PD A 2
B2 B -0.2436(3) 0.2137(3) 0.1543(3) 0.0404(16) Uani 1 1 d D . .
F5 F -0.1657(2) 0.1982(2) 0.1050(2) 0.0695(10) Uani 1 1 d DU . .
F6 F -0.2082(2) 0.3222(2) 0.1960(2) 0.0658(11) Uani 1 1 d DU . .
F7 F -0.3464(2) 0.1933(3) 0.1004(2) 0.0713(11) Uani 1 1 d DU . .
F8 F -0.2591(4) 0.1416(3) 0.2133(2) 0.1174(16) Uani 1 1 d DU . .
B3 B -0.2672(3) 0.1845(3) 0.5521(3) 0.066(2) Uani 1 1 d D . .
F9 F -0.1801(4) 0.1451(5) 0.5775(4) 0.0640(17) Uiso 0.50 1 d PD B 3
F10 F -0.2251(8) 0.2890(6) 0.5987(6) 0.119(3) Uiso 0.50 1 d PD B 3
F11 F -0.2797(6) 0.2115(6) 0.4665(4) 0.091(2) Uiso 0.50 1 d PD B 3
F12 F -0.3694(5) 0.1432(6) 0.5783(5) 0.080(2) Uiso 0.50 1 d PD B 3
F9' F -0.2044(4) 0.1154(4) 0.5377(4) 0.0591(17) Uiso 0.50 1 d PD B 4
F10' F -0.2299(8) 0.2955(5) 0.5516(7) 0.129(3) Uiso 0.50 1 d PD B 4
F11' F -0.3728(5) 0.1082(6) 0.5296(5) 0.090(2) Uiso 0.50 1 d PD B 4
F12' F -0.2741(12) 0.1880(13) 0.6418(5) 0.215(6) Uiso 0.50 1 d PD B 4
C1S C 0.6103(7) -0.0311(6) 0.3396(4) 0.097(3) Uani 1 1 d . . .
H1S1 H 0.6503 -0.0821 0.3562 0.146 Uiso 1 1 calc R . .
H1S2 H 0.5628 -0.0219 0.3825 0.146 Uiso 1 1 calc R . .
H1S3 H 0.6653 0.0404 0.3371 0.146 Uiso 1 1 calc R . .
C2S C 0.5383(5) -0.0759(4) 0.2533(4) 0.066(2) Uani 1 1 d . . .
N3S N 0.4830(5) -0.1133(5) 0.1873(4) 0.096(2) Uani 1 1 d . . .
O1W O -0.0803(5) 0.2281(5) -0.2403(4) 0.148(2) Uani 1 1 d U . .

loop_
_atom_site_aniso_label
_atom_site_aniso_U_11
_atom_site_aniso_U_22
_atom_site_aniso_U_33
_atom_site_aniso_U_23
_atom_site_aniso_U_13
_atom_site_aniso_U_12
Ni 0.0345(2) 0.0222(3) 0.0219(3) 0.0010(2) 0.0052(2) 0.0087(2)
S1 0.0510(6) 0.0356(6) 0.0283(6) 0.0070(5) 0.0067(5) 0.0194(5)
S3 0.0373(5) 0.0292(5) 0.0279(6) 0.0002(5) 0.0081(4) 0.0077(4)
S2 0.0371(5) 0.0324(6) 0.0305(6) -0.0003(5) 0.0053(5) 0.0084(4)
N2 0.0370(17) 0.0283(18) 0.0200(17) 0.0057(15) 0.0052(14) 0.0086(14)
N1 0.0353(16) 0.0280(17) 0.0319(19) -0.0010(16) 0.0110(15) 0.0121(14)
C13 0.049(2) 0.036(2) 0.028(2) 0.0083(19) 0.0087(19) 0.0190(19)
C12 0.084(3) 0.053(2) 0.030(2) 0.015(2) 0.013(2) 0.046(2)
C11 0.081(3) 0.034(2) 0.036(3) 0.014(2) 0.023(2) 0.017(2)
C8 0.062(2) 0.029(2) 0.030(2) 0.0129(19) 0.021(2) 0.012(2)
C7 0.041(2) 0.028(2) 0.032(2) 0.0014(19) 0.0172(18) 0.0053(18)
C9 0.097(3) 0.031(3) 0.043(2) 0.009(2) 0.045(2) 0.011(2)
C10 0.077(3) 0.043(3) 0.030(2) -0.006(2) 0.022(2) -0.011(3)
C5 0.034(2) 0.034(3) 0.031(2) -0.008(2) 0.0111(18) -0.0046(19)
C6 0.040(2) 0.034(2) 0.029(2) -0.0077(19) 0.0181(17) 0.0106(18)
C4 0.029(2) 0.061(3) 0.032(2) -0.029(2) 0.0091(19) -0.005(2)
C3 0.030(2) 0.059(3) 0.037(3) -0.020(2) 0.0008(19) 0.016(2)
C2 0.042(2) 0.049(2) 0.029(2) -0.005(2) 0.0135(18) 0.0263(18)
C1 0.053(2) 0.057(3) 0.026(2) -0.002(2) -0.005(2) 0.030(2)
C18 0.052(2) 0.027(2) 0.045(3) -0.003(2) 0.000(2) 0.0190(19)
C17 0.033(2) 0.038(2) 0.040(3) -0.010(2) 0.002(2) 0.0074(19)
C16 0.045(2) 0.033(2) 0.033(2) -0.006(2) 0.006(2) 0.0116(19)
C15 0.043(2) 0.058(3) 0.029(3) -0.017(2) -0.001(2) 0.011(2)
C14 0.043(2) 0.057(3) 0.023(2) 0.010(2) 0.0050(18) 0.0275(19)
F 0.0493(12) 0.0377(12) 0.0234(12) -0.0012(10) 0.0086(10) 0.0175(10)
Ni' 0.0337(2) 0.0254(3) 0.0210(3) 0.0009(2) 0.0040(2) 0.0081(2)
S1' 0.0435(6) 0.0343(6) 0.0314(6) 0.0040(5) 0.0018(5) 0.0020(5)
S3' 0.0424(6) 0.0443(6) 0.0251(6) -0.0036(5) 0.0044(5) 0.0108(5)
S2' 0.0421(5) 0.0348(6) 0.0284(6) -0.0006(5) 0.0022(5) 0.0150(5)
N2' 0.0323(15) 0.0247(16) 0.0203(17) 0.0003(14) 0.0062(13) 0.0115(13)
N1' 0.0389(17) 0.0394(19) 0.0198(18) 0.0055(16) 0.0040(15) 0.0116(15)
C13' 0.041(2) 0.029(2) 0.024(2) 0.0011(18) 0.0102(17) 0.0161(17)
C12' 0.046(2) 0.028(2) 0.046(3) 0.005(2) 0.017(2) -0.001(2)
C11' 0.036(2) 0.031(2) 0.042(3) 0.002(2) 0.0139(19) 0.0025(19)
C8' 0.037(2) 0.028(2) 0.021(2) -0.0105(19) 0.0043(18) 0.0026(18)
C7' 0.040(2) 0.026(2) 0.023(2) -0.0021(18) 0.0059(17) 0.0125(17)
C9' 0.027(2) 0.051(3) 0.029(2) -0.008(2) 0.0012(18) 0.004(2)
C10' 0.043(2) 0.060(3) 0.024(2) -0.004(2) 0.0023(19) 0.027(2)
C5' 0.040(2) 0.045(2) 0.024(2) 0.003(2) 0.0060(18) 0.0181(18)
C6' 0.0351(19) 0.046(2) 0.012(2) -0.0044(19) 0.0016(16) 0.0170(18)
C4' 0.055(2) 0.056(3) 0.027(2) 0.009(2) -0.001(2) 0.033(2)
C3' 0.055(2) 0.032(2) 0.037(3) 0.013(2) -0.003(2) 0.0202(19)
C2' 0.057(3) 0.020(2) 0.031(2) 0.0101(19) 0.012(2) 0.000(2)
C1' 0.060(3) 0.033(2) 0.040(3) 0.008(2) 0.003(2) 0.013(2)
C18' 0.056(3) 0.056(3) 0.043(3) 0.019(2) 0.018(2) 0.005(2)
C17' 0.056(3) 0.073(4) 0.031(3) 0.011(3) 0.013(2) 0.012(3)
C16' 0.048(2) 0.058(3) 0.030(3) -0.015(2) 0.004(2) 0.019(2)
C15' 0.043(2) 0.045(3) 0.062(3) -0.002(2) 0.012(2) 0.0220(19)
C14' 0.057(2) 0.030(2) 0.033(2) 0.004(2) 0.011(2) 0.0190(19)
B1 0.048(3) 0.091(5) 0.046(4) 0.029(3) -0.003(3) 0.013(3)
F1 0.088(3) 0.109(3) 0.138(3) 0.051(3) -0.015(2) -0.052(2)
B2 0.038(2) 0.039(3) 0.041(3) -0.010(3) 0.008(2) 0.014(2)
F5 0.0654(15) 0.0540(17) 0.086(2) -0.0131(16) 0.0342(14) 0.0136(14)
F6 0.0495(15) 0.0608(18) 0.073(2) -0.0266(16) 0.0000(15) 0.0144(13)
F7 0.0535(15) 0.0666(19) 0.080(2) -0.0258(17) -0.0082(16) 0.0195(14)
F8 0.172(3) 0.125(3) 0.085(2) 0.065(2) 0.053(2) 0.061(2)
B3 0.046(3) 0.046(3) 0.109(6) 0.016(4) 0.016(3) 0.016(3)
C1S 0.113(5) 0.093(5) 0.057(4) 0.005(4) -0.002(4) 0.002(5)
C2S 0.076(3) 0.033(3) 0.083(4) 0.023(3) 0.009(3) 0.009(3)
N3S 0.113(4) 0.071(3) 0.087(4) 0.006(3) -0.022(4) 0.025(3)
O1W 0.217(4) 0.175(4) 0.094(4) 0.016(3) 0.005(4) 0.137(3)

loop_
_atom_type_symbol
_atom_type_description
_atom_type_scat_dispersion_real
_atom_type_scat_dispersion_imag
_atom_type_scat_source
C C 0.0033 0.0016 'International Tables Vol C Tables 4.2.6.8 and 6.1.1.4'
H H 0.0000 0.0000 'International Tables Vol C Tables 4.2.6.8 and 6.1.1.4'
B B 0.0013 0.0007 'International Tables Vol C Tables 4.2.6.8 and 6.1.1.4'
N N 0.0061 0.0033 'International Tables Vol C Tables 4.2.6.8 and 6.1.1.4'
F F 0.0171 0.0103 'International Tables Vol C Tables 4.2.6.8 and 6.1.1.4'
S S 0.1246 0.1234 'International Tables Vol C Tables 4.2.6.8 and 6.1.1.4'
Ni Ni 0.3393 1.1124 'International Tables Vol C Tables 4.2.6.8 and 6.1.1.4'
O O 0.0106 0.0060 'International Tables Vol C Tables 4.2.6.8 and 6.1.1.4'

loop_
_geom_angle_atom_site_label_1
_geom_angle_atom_site_label_2
_geom_angle_atom_site_label_3
_geom_angle
_geom_angle_site_symmetry_1
_geom_angle_site_symmetry_3
_geom_angle_publ_flag
F Ni N1 93.56(12) . . ?
F Ni N2 89.99(13) . . ?
N1 Ni N2 81.11(14) . . ?
F Ni S3 175.51(7) . . ?
N1 Ni S3 89.71(11) . . ?
N2 Ni S3 93.56(11) . . ?
F Ni S1 89.46(9) . . ?
N1 Ni S1 81.81(11) . . ?
N2 Ni S1 162.84(9) . . ?
S3 Ni S1 87.96(5) . . ?
F Ni S2 91.38(8) . . ?
N1 Ni S2 161.52(11) . . ?
N2 Ni S2 81.10(9) . . ?
S3 Ni S2 86.46(5) . . ?
S1 Ni S2 116.06(5) . . ?
C18 S1 C1 101.8(2) . . ?
C18 S1 Ni 101.16(17) . . ?
C1 S1 Ni 97.51(18) . . ?
C17 S3 C16 103.7(2) . . ?
C17 S3 Ni 102.69(16) . . ?
C16 S3 Ni 101.73(16) . . ?
C14 S2 C15 100.2(2) . . ?
C14 S2 Ni 96.93(13) . . ?
C15 S2 Ni 100.23(15) . . ?
C13 N2 C7 121.5(4) . . ?
C13 N2 Ni 125.8(3) . . ?
C7 N2 Ni 112.7(3) . . ?
C2 N1 C6 119.1(3) . . ?
C2 N1 Ni 127.7(3) . . ?
C6 N1 Ni 113.2(3) . . ?
N2 C13 C12 119.8(4) . . ?
N2 C13 C14 117.8(4) . . ?
C12 C13 C14 122.3(4) . . ?
C11 C12 C13 119.2(5) . . ?
C12 C11 C8 121.6(5) . . ?
C11 C8 C7 116.5(4) . . ?
C11 C8 C9 127.2(5) . . ?
C7 C8 C9 116.3(4) . . ?
N2 C7 C8 121.5(4) . . ?
N2 C7 C6 116.5(4) . . ?
C8 C7 C6 122.0(4) . . ?
C10 C9 C8 120.9(5) . . ?
C9 C10 C5 122.4(4) . . ?
C6 C5 C10 118.6(5) . . ?
C6 C5 C4 116.2(4) . . ?
C10 C5 C4 125.1(4) . . ?
N1 C6 C5 124.0(4) . . ?
N1 C6 C7 116.3(3) . . ?
C5 C6 C7 119.8(4) . . ?
C3 C4 C5 119.8(4) . . ?
C4 C3 C2 119.5(5) . . ?
N1 C2 C3 121.4(4) . . ?
N1 C2 C1 117.1(3) . . ?
C3 C2 C1 121.5(4) . . ?
C2 C1 S1 115.8(3) . . ?
C17 C18 S1 114.3(3) . . ?
C18 C17 S3 114.6(3) . . ?
C15 C16 S3 109.0(3) . . ?
C16 C15 S2 111.6(3) . . ?
C13 C14 S2 112.7(3) . . ?
Ni F Ni' 161.31(12) . . ?
F Ni' N1' 93.64(13) . . ?
F Ni' N2' 94.72(12) . . ?
N1' Ni' N2' 80.89(14) . . ?
F Ni' S3' 168.75(7) . . ?
N1' Ni' S3' 93.79(11) . . ?
N2' Ni' S3' 94.78(10) . . ?
F Ni' S1' 85.49(8) . . ?
N1' Ni' S1' 81.52(10) . . ?
N2' Ni' S1' 162.39(11) . . ?
S3' Ni' S1' 87.27(5) . . ?
F Ni' S2' 89.71(9) . . ?
N1' Ni' S2' 161.77(10) . . ?
N2' Ni' S2' 80.97(11) . . ?
S3' Ni' S2' 85.85(5) . . ?
S1' Ni' S2' 116.63(5) . . ?
C18' S1' C1' 102.5(3) . . ?
C18' S1' Ni' 102.49(17) . . ?
C1' S1' Ni' 98.73(15) . . ?
C16' S3' C17' 102.7(2) . . ?
C16' S3' Ni' 98.69(16) . . ?
C17' S3' Ni' 101.95(18) . . ?
C14' S2' C15' 101.2(2) . . ?
C14' S2' Ni' 97.64(17) . . ?
C15' S2' Ni' 100.97(18) . . ?
C13' N2' C7' 119.7(3) . . ?
C13' N2' Ni' 126.9(3) . . ?
C7' N2' Ni' 113.4(3) . . ?
C2' N1' C6' 119.3(4) . . ?
C2' N1' Ni' 127.5(3) . . ?
C6' N1' Ni' 113.3(3) . . ?
N2' C13' C12' 120.1(4) . . ?
N2' C13' C14' 117.6(3) . . ?
C12' C13' C14' 122.3(4) . . ?
C11' C12' C13' 120.4(5) . . ?
C12' C11' C8' 119.7(4) . . ?
C11' C8' C7' 117.3(4) . . ?
C11' C8' C9' 125.4(4) . . ?
C7' C8' C9' 117.3(4) . . ?
N2' C7' C8' 122.8(4) . . ?
N2' C7' C6' 115.5(3) . . ?
C8' C7' C6' 121.7(4) . . ?
C10' C9' C8' 121.3(4) . . ?
C9' C10' C5' 121.8(4) . . ?
C6' C5' C4' 115.3(4) . . ?
C6' C5' C10' 119.1(4) . . ?
C4' C5' C10' 125.6(4) . . ?
N1' C6' C5' 124.3(4) . . ?
N1' C6' C7' 117.0(4) . . ?
C5' C6' C7' 118.8(4) . . ?
C3' C4' C5' 119.9(4) . . ?
C4' C3' C2' 120.4(4) . . ?
N1' C2' C3' 120.8(4) . . ?
N1' C2' C1' 117.2(4) . . ?
C3' C2' C1' 122.0(4) . . ?
C2' C1' S1' 114.8(3) . . ?
C17' C18' S1' 115.0(4) . . ?
C18' C17' S3' 113.8(4) . . ?
C15' C16' S3' 109.8(3) . . ?
C16' C15' S2' 111.6(4) . . ?
C13' C14' S2' 115.4(3) . . ?
F1 B1 F3' 119.0(4) . . ?
F1 B1 F4 116.9(4) . . ?
F3' B1 F4 117.7(5) . . ?
F1 B1 F2 114.1(5) . . ?
F3' B1 F2 71.3(5) . . ?
F4 B1 F2 108.2(5) . . ?
F1 B1 F2' 103.8(4) . . ?
F3' B1 F2' 107.7(6) . . ?
F4 B1 F2' 83.2(5) . . ?
F2 B1 F2' 37.6(5) . . ?
F1 B1 F4' 107.5(4) . . ?
F3' B1 F4' 110.9(5) . . ?
F4 B1 F4' 24.3(4) . . ?
F2 B1 F4' 130.2(5) . . ?
F2' B1 F4' 107.4(5) . . ?
F1 B1 F3 103.6(4) . . ?
F3' B1 F3 30.9(4) . . ?
F4 B1 F3 110.8(5) . . ?
F2 B1 F3 102.0(5) . . ?
F2' B1 F3 138.4(5) . . ?
F4' B1 F3 93.3(5) . . ?
F5 B2 F8 110.3(4) . . ?
F5 B2 F7 109.1(3) . . ?
F8 B2 F7 108.2(3) . . ?
F5 B2 F6 109.8(3) . . ?
F8 B2 F6 110.9(4) . . ?
F7 B2 F6 108.5(4) . . ?
F10' B3 F11' 131.6(7) . . ?
F10' B3 F10 31.9(6) . . ?
F11' B3 F10 134.2(6) . . ?
F10' B3 F12 116.2(6) . . ?
F11' B3 F12 35.5(4) . . ?
F10 B3 F12 102.6(6) . . ?
F10' B3 F9 112.0(6) . . ?
F11' B3 F9 116.4(5) . . ?
F10 B3 F9 99.9(5) . . ?
F12 B3 F9 120.0(5) . . ?
F10' B3 F9' 124.6(6) . . ?
F11' B3 F9' 98.5(5) . . ?
F10 B3 F9' 124.9(5) . . ?
F12 B3 F9' 118.7(5) . . ?
F9 B3 F9' 28.6(3) . . ?
F10' B3 F12' 97.7(8) . . ?
F11' B3 F12' 91.3(7) . . ?
F10 B3 F12' 66.4(8) . . ?
F12 B3 F12' 59.4(6) . . ?
F9 B3 F12' 81.2(8) . . ?
F9' B3 F12' 104.0(8) . . ?
F10' B3 F11 67.6(6) . . ?
F11' B3 F11 88.0(5) . . ?
F10 B3 F11 99.4(6) . . ?
F12 B3 F11 112.2(5) . . ?
F9 B3 F11 117.8(5) . . ?
F9' B3 F11 97.0(5) . . ?
F12' B3 F11 158.8(9) . . ?
N3S C2S C1S 178.0(7) . . ?

loop_
_geom_bond_atom_site_label_1
_geom_bond_atom_site_label_2
_geom_bond_distance
_geom_bond_site_symmetry_2
_geom_bond_publ_flag
Ni F 1.967(3) . ?
Ni N1 2.013(3) . ?
Ni N2 2.031(4) . ?
Ni S3 2.3892(14) . ?
Ni S1 2.4278(15) . ?
Ni S2 2.4527(15) . ?
S1 C18 1.817(5) . ?
S1 C1 1.830(4) . ?
S3 C17 1.800(5) . ?
S3 C16 1.807(4) . ?
S2 C14 1.822(5) . ?
S2 C15 1.837(5) . ?
N2 C13 1.311(6) . ?
N2 C7 1.361(5) . ?
N1 C2 1.306(6) . ?
N1 C6 1.366(6) . ?
C13 C12 1.416(7) . ?
C13 C14 1.514(6) . ?
C12 C11 1.369(6) . ?
C11 C8 1.380(7) . ?
C8 C7 1.408(7) . ?
C8 C9 1.436(6) . ?
C7 C6 1.417(6) . ?
C9 C10 1.354(8) . ?
C10 C5 1.408(7) . ?
C5 C6 1.379(5) . ?
C5 C4 1.407(7) . ?
C4 C3 1.380(7) . ?
C3 C2 1.406(5) . ?
C2 C1 1.492(7) . ?
C18 C17 1.513(7) . ?
C16 C15 1.514(7) . ?
F Ni' 1.973(2) . ?
Ni' N1' 2.034(4) . ?
Ni' N2' 2.037(3) . ?
Ni' S3' 2.4091(14) . ?
Ni' S1' 2.4306(14) . ?
Ni' S2' 2.4735(15) . ?
S1' C18' 1.805(6) . ?
S1' C1' 1.828(5) . ?
S3' C16' 1.817(5) . ?
S3' C17' 1.821(6) . ?
S2' C14' 1.811(4) . ?
S2' C15' 1.841(5) . ?
N2' C13' 1.318(6) . ?
N2' C7' 1.364(5) . ?
N1' C2' 1.314(6) . ?
N1' C6' 1.349(5) . ?
C13' C12' 1.412(5) . ?
C13' C14' 1.505(6) . ?
C12' C11' 1.367(7) . ?
C11' C8' 1.388(7) . ?
C8' C7' 1.387(5) . ?
C8' C9' 1.447(7) . ?
C7' C6' 1.442(6) . ?
C9' C10' 1.348(7) . ?
C10' C5' 1.417(6) . ?
C5' C6' 1.401(6) . ?
C5' C4' 1.413(7) . ?
C4' C3' 1.363(6) . ?
C3' C2' 1.407(7) . ?
C2' C1' 1.519(6) . ?
C18' C17' 1.506(7) . ?
C16' C15' 1.494(7) . ?
B1 F1 1.335(5) . ?
B1 F3' 1.341(7) . ?
B1 F4 1.344(6) . ?
B1 F2 1.371(7) . ?
B1 F2' 1.389(8) . ?
B1 F4' 1.397(7) . ?
B1 F3 1.425(6) . ?
B2 F5 1.362(5) . ?
B2 F8 1.362(6) . ?
B2 F7 1.373(5) . ?
B2 F6 1.379(5) . ?
B3 F10' 1.354(7) . ?
B3 F11' 1.355(6) . ?
B3 F10 1.362(7) . ?
B3 F12 1.358(7) . ?
B3 F9 1.362(7) . ?
B3 F9' 1.366(7) . ?
B3 F12' 1.410(9) . ?
B3 F11 1.414(7) . ?
C1S C2S 1.467(9) . ?
C2S N3S 1.128(8) . ?

loop_
_geom_torsion_atom_site_label_1
_geom_torsion_atom_site_label_2
_geom_torsion_atom_site_label_3
_geom_torsion_atom_site_label_4
_geom_torsion
_geom_torsion_site_symmetry_1
_geom_torsion_site_symmetry_2
_geom_torsion_site_symmetry_3
_geom_torsion_site_symmetry_4
_geom_torsion_publ_flag
F Ni S1 C18 164.61(15) . . . . ?
N1 Ni S1 C18 -101.71(18) . . . . ?
N2 Ni S1 C18 -107.2(4) . . . . ?
S3 Ni S1 C18 -11.71(14) . . . . ?
S2 Ni S1 C18 73.35(15) . . . . ?
F Ni S1 C1 -91.72(18) . . . . ?
N1 Ni S1 C1 1.96(19) . . . . ?
N2 Ni S1 C1 -3.5(4) . . . . ?
S3 Ni S1 C1 91.96(17) . . . . ?
S2 Ni S1 C1 177.02(17) . . . . ?
F Ni S3 C17 -64.7(11) . . . . ?
N1 Ni S3 C17 72.06(17) . . . . ?
N2 Ni S3 C17 153.13(16) . . . . ?
S1 Ni S3 C17 -9.76(13) . . . . ?
S2 Ni S3 C17 -126.03(14) . . . . ?
F Ni S3 C16 42.5(11) . . . . ?
N1 Ni S3 C16 179.2(2) . . . . ?
N2 Ni S3 C16 -99.69(19) . . . . ?
S1 Ni S3 C16 97.43(17) . . . . ?
S2 Ni S3 C16 -18.85(17) . . . . ?
F Ni S2 C14 74.27(17) . . . . ?
N1 Ni S2 C14 -31.3(4) . . . . ?
N2 Ni S2 C14 -15.51(18) . . . . ?
S3 Ni S2 C14 -109.67(16) . . . . ?
S1 Ni S2 C14 164.34(15) . . . . ?
F Ni S2 C15 175.9(2) . . . . ?
N1 Ni S2 C15 70.4(4) . . . . ?
N2 Ni S2 C15 86.2(2) . . . . ?
S3 Ni S2 C15 -7.99(19) . . . . ?
S1 Ni S2 C15 -93.98(19) . . . . ?
F Ni N2 C13 -84.0(4) . . . . ?
N1 Ni N2 C13 -177.6(4) . . . . ?
S3 Ni N2 C13 93.3(4) . . . . ?
S1 Ni N2 C13 -172.1(3) . . . . ?
S2 Ni N2 C13 7.4(3) . . . . ?
F Ni N2 C7 97.6(3) . . . . ?
N1 Ni N2 C7 4.0(3) . . . . ?
S3 Ni N2 C7 -85.2(3) . . . . ?
S1 Ni N2 C7 9.4(6) . . . . ?
S2 Ni N2 C7 -171.0(3) . . . . ?
F Ni N1 C2 89.1(4) . . . . ?
N2 Ni N1 C2 178.6(4) . . . . ?
S3 Ni N1 C2 -87.8(4) . . . . ?
S1 Ni N1 C2 0.2(4) . . . . ?
S2 Ni N1 C2 -165.7(3) . . . . ?
F Ni N1 C6 -92.4(3) . . . . ?
N2 Ni N1 C6 -3.0(3) . . . . ?
S3 Ni N1 C6 90.7(3) . . . . ?
S1 Ni N1 C6 178.7(3) . . . . ?
S2 Ni N1 C6 12.8(6) . . . . ?
C7 N2 C13 C12 1.9(7) . . . . ?
Ni N2 C13 C12 -176.4(3) . . . . ?
C7 N2 C13 C14 -174.2(4) . . . . ?
Ni N2 C13 C14 7.5(6) . . . . ?
N2 C13 C12 C11 -1.5(7) . . . . ?
C14 C13 C12 C11 174.5(5) . . . . ?
C13 C12 C11 C8 -0.3(8) . . . . ?
C12 C11 C8 C7 1.5(7) . . . . ?
C12 C11 C8 C9 -177.4(5) . . . . ?
C13 N2 C7 C8 -0.6(7) . . . . ?
Ni N2 C7 C8 177.9(3) . . . . ?
C13 N2 C7 C6 177.1(4) . . . . ?
Ni N2 C7 C6 -4.4(5) . . . . ?
C11 C8 C7 N2 -1.1(7) . . . . ?
C9 C8 C7 N2 177.9(4) . . . . ?
C11 C8 C7 C6 -178.7(4) . . . . ?
C9 C8 C7 C6 0.3(7) . . . . ?
C11 C8 C9 C10 179.2(5) . . . . ?
C7 C8 C9 C10 0.4(7) . . . . ?
C8 C9 C10 C5 0.2(8) . . . . ?
C9 C10 C5 C6 -1.4(8) . . . . ?
C9 C10 C5 C4 -178.9(5) . . . . ?
C2 N1 C6 C5 1.4(7) . . . . ?
Ni N1 C6 C5 -177.2(4) . . . . ?
C2 N1 C6 C7 -179.9(4) . . . . ?
Ni N1 C6 C7 1.5(5) . . . . ?
C10 C5 C6 N1 -179.3(4) . . . . ?
C4 C5 C6 N1 -1.6(7) . . . . ?
C10 C5 C6 C7 2.0(7) . . . . ?
C4 C5 C6 C7 179.7(4) . . . . ?
N2 C7 C6 N1 2.0(6) . . . . ?
C8 C7 C6 N1 179.7(4) . . . . ?
N2 C7 C6 C5 -179.2(4) . . . . ?
C8 C7 C6 C5 -1.5(7) . . . . ?
C6 C5 C4 C3 0.7(7) . . . . ?
C10 C5 C4 C3 178.3(5) . . . . ?
C5 C4 C3 C2 0.2(7) . . . . ?
C6 N1 C2 C3 -0.3(6) . . . . ?
Ni N1 C2 C3 178.1(3) . . . . ?
C6 N1 C2 C1 178.6(4) . . . . ?
Ni N1 C2 C1 -3.0(6) . . . . ?
C4 C3 C2 N1 -0.4(7) . . . . ?
C4 C3 C2 C1 -179.3(4) . . . . ?
N1 C2 C1 S1 4.8(6) . . . . ?
C3 C2 C1 S1 -176.3(4) . . . . ?
C18 S1 C1 C2 99.1(4) . . . . ?
Ni S1 C1 C2 -4.0(4) . . . . ?
C1 S1 C18 C17 -62.5(4) . . . . ?
Ni S1 C18 C17 37.7(3) . . . . ?
S1 C18 C17 S3 -52.5(4) . . . . ?
C16 S3 C17 C18 -69.2(3) . . . . ?
Ni S3 C17 C18 36.4(3) . . . . ?
C17 S3 C16 C15 156.5(3) . . . . ?
Ni S3 C16 C15 50.1(3) . . . . ?
S3 C16 C15 S2 -64.0(4) . . . . ?
C14 S2 C15 C16 140.6(3) . . . . ?
Ni S2 C15 C16 41.6(3) . . . . ?
N2 C13 C14 S2 -23.4(5) . . . . ?
C12 C13 C14 S2 160.7(4) . . . . ?
C15 S2 C14 C13 -77.9(3) . . . . ?
Ni S2 C14 C13 23.8(3) . . . . ?
N1 Ni F Ni' 3.0(5) . . . . ?
N2 Ni F Ni' -78.1(5) . . . . ?
S3 Ni F Ni' 139.7(8) . . . . ?
S1 Ni F Ni' 84.8(5) . . . . ?
S2 Ni F Ni' -159.2(5) . . . . ?
Ni F Ni' N1' -59.0(5) . . . . ?
Ni F Ni' N2' 22.2(5) . . . . ?
Ni F Ni' S3' 169.8(2) . . . . ?
Ni F Ni' S1' -140.1(5) . . . . ?
Ni F Ni' S2' 103.1(5) . . . . ?
F Ni' S1' C18' -164.3(2) . . . . ?
N1' Ni' S1' C18' 101.3(2) . . . . ?
N2' Ni' S1' C18' 104.3(4) . . . . ?
S3' Ni' S1' C18' 7.08(19) . . . . ?
S2' Ni' S1' C18' -76.90(19) . . . . ?
F Ni' S1' C1' 90.70(19) . . . . ?
N1' Ni' S1' C1' -3.7(2) . . . . ?
N2' Ni' S1' C1' -0.7(4) . . . . ?
S3' Ni' S1' C1' -97.91(18) . . . . ?
S2' Ni' S1' C1' 178.11(17) . . . . ?
F Ni' S3' C16' -40.7(5) . . . . ?
N1' Ni' S3' C16' -172.00(18) . . . . ?
N2' Ni' S3' C16' 106.84(19) . . . . ?
S1' Ni' S3' C16' -90.69(17) . . . . ?
S2' Ni' S3' C16' 26.27(16) . . . . ?
F Ni' S3' C17' 64.3(5) . . . . ?
N1' Ni' S3' C17' -67.0(2) . . . . ?
N2' Ni' S3' C17' -148.2(2) . . . . ?
S1' Ni' S3' C17' 14.32(18) . . . . ?
S2' Ni' S3' C17' 131.29(18) . . . . ?
F Ni' S2' C14' -87.64(17) . . . . ?
N1' Ni' S2' C14' 13.2(4) . . . . ?
N2' Ni' S2' C14' 7.19(18) . . . . ?
S3' Ni' S2' C14' 102.71(16) . . . . ?
S1' Ni' S2' C14' -172.44(16) . . . . ?
F Ni' S2' C15' 169.35(15) . . . . ?
N1' Ni' S2' C15' -89.8(4) . . . . ?
N2' Ni' S2' C15' -95.82(17) . . . . ?
S3' Ni' S2' C15' -0.30(14) . . . . ?
S1' Ni' S2' C15' 84.54(15) . . . . ?
F Ni' N2' C13' 86.6(3) . . . . ?
N1' Ni' N2' C13' 179.6(4) . . . . ?
S3' Ni' N2' C13' -87.3(3) . . . . ?
S1' Ni' N2' C13' 176.6(3) . . . . ?
S2' Ni' N2' C13' -2.3(3) . . . . ?
F Ni' N2' C7' -94.7(3) . . . . ?
N1' Ni' N2' C7' -1.8(3) . . . . ?
S3' Ni' N2' C7' 91.3(3) . . . . ?
S1' Ni' N2' C7' -4.7(5) . . . . ?
S2' Ni' N2' C7' 176.3(3) . . . . ?
F Ni' N1' C2' -83.2(4) . . . . ?
N2' Ni' N1' C2' -177.4(4) . . . . ?
S3' Ni' N1' C2' 88.3(4) . . . . ?
S1' Ni' N1' C2' 1.7(4) . . . . ?
S2' Ni' N1' C2' 176.6(3) . . . . ?
F Ni' N1' C6' 95.4(3) . . . . ?
N2' Ni' N1' C6' 1.2(3) . . . . ?
S3' Ni' N1' C6' -93.1(3) . . . . ?
S1' Ni' N1' C6' -179.8(3) . . . . ?
S2' Ni' N1' C6' -4.9(6) . . . . ?
C7' N2' C13' C12' -0.9(6) . . . . ?
Ni' N2' C13' C12' 177.7(3) . . . . ?
C7' N2' C13' C14' 175.9(4) . . . . ?
Ni' N2' C13' C14' -5.5(6) . . . . ?
N2' C13' C12' C11' 1.1(7) . . . . ?
C14' C13' C12' C11' -175.6(4) . . . . ?
C13' C12' C11' C8' -0.7(7) . . . . ?
C12' C11' C8' C7' 0.1(7) . . . . ?
C12' C11' C8' C9' 179.2(4) . . . . ?
C13' N2' C7' C8' 0.3(6) . . . . ?
Ni' N2' C7' C8' -178.5(3) . . . . ?
C13' N2' C7' C6' -179.2(4) . . . . ?
Ni' N2' C7' C6' 2.1(5) . . . . ?
C11' C8' C7' N2' 0.1(6) . . . . ?
C9' C8' C7' N2' -179.0(4) . . . . ?
C11' C8' C7' C6' 179.5(4) . . . . ?
C9' C8' C7' C6' 0.4(6) . . . . ?
C11' C8' C9' C10' -178.8(5) . . . . ?
C7' C8' C9' C10' 0.3(7) . . . . ?
C8' C9' C10' C5' -1.0(7) . . . . ?
C9' C10' C5' C6' 1.0(7) . . . . ?
C9' C10' C5' C4' -179.9(5) . . . . ?
C2' N1' C6' C5' -1.9(6) . . . . ?
Ni' N1' C6' C5' 179.3(3) . . . . ?
C2' N1' C6' C7' 178.3(4) . . . . ?
Ni' N1' C6' C7' -0.4(5) . . . . ?
C4' C5' C6' N1' 0.7(6) . . . . ?
C10' C5' C6' N1' 179.9(4) . . . . ?
C4' C5' C6' C7' -179.5(4) . . . . ?
C10' C5' C6' C7' -0.3(6) . . . . ?
N2' C7' C6' N1' -1.1(6) . . . . ?
C8' C7' C6' N1' 179.4(4) . . . . ?
N2' C7' C6' C5' 179.1(4) . . . . ?
C8' C7' C6' C5' -0.4(6) . . . . ?
C6' C5' C4' C3' 0.8(7) . . . . ?
C10' C5' C4' C3' -178.3(5) . . . . ?
C5' C4' C3' C2' -1.2(7) . . . . ?
C6' N1' C2' C3' 1.6(7) . . . . ?
Ni' N1' C2' C3' -179.9(3) . . . . ?
C6' N1' C2' C1' -176.6(4) . . . . ?
Ni' N1' C2' C1' 1.9(6) . . . . ?
C4' C3' C2' N1' 0.0(7) . . . . ?
C4' C3' C2' C1' 178.0(5) . . . . ?
N1' C2' C1' S1' -5.7(6) . . . . ?
C3' C2' C1' S1' 176.2(4) . . . . ?
C18' S1' C1' C2' -99.2(4) . . . . ?
Ni' S1' C1' C2' 5.8(4) . . . . ?
C1' S1' C18' C17' 67.7(5) . . . . ?
Ni' S1' C18' C17' -34.3(5) . . . . ?
S1' C18' C17' S3' 52.5(6) . . . . ?
C16' S3' C17' C18' 61.8(5) . . . . ?
Ni' S3' C17' C18' -40.1(4) . . . . ?
C17' S3' C16' C15' -161.5(3) . . . . ?
Ni' S3' C16' C15' -57.1(3) . . . . ?
S3' C16' C15' S2' 64.1(4) . . . . ?
C14' S2' C15' C16' -134.4(3) . . . . ?
Ni' S2' C15' C16' -34.2(3) . . . . ?
N2' C13' C14' S2' 12.9(5) . . . . ?
C12' C13' C14' S2' -170.4(4) . . . . ?
C15' S2' C14' C13' 90.7(4) . . . . ?
Ni' S2' C14' C13' -12.2(3) . . . . ?
